data_7229174
loop_
_publ_author_name
'Wu, Rong-Hui'
'Wu, Jing'
'Yu, Ming-Xin'
'Zhu, Long-Guan'

_publ_section_title
;
 Ti(Phen)(OC2H5)2Cl2: a highly efficient pre-catalyst for selective
 oxidation of organic sulfides to sulfoxides by hydrogen peroxide
;
_journal_issue 70
_journal_name_full 'RSC Adv.'
_journal_page_first 44259
_journal_paper_doi 10.1039/C7RA06883B
_journal_volume 7
_journal_year 2017
_chemical_formula_moiety 'C16 H18 Cl2 N2 O2 Ti'
_chemical_formula_sum 'C16 H18 Cl2 N2 O2 Ti'
_chemical_formula_weight 389.12
_chemical_name_systematic
;
 ?
;
_space_group_IT_number 2
_symmetry_cell_setting triclinic
_symmetry_space_group_name_Hall '-P 1'
_symmetry_space_group_name_H-M 'P -1'
_atom_sites_solution_hydrogens geom
_atom_sites_solution_primary direct
_atom_sites_solution_secondary difmap
_audit_creation_method SHELXL-97
_audit_update_record
;
2017-06-05 deposited with the CCDC.
2017-09-08 downloaded from the CCDC.
;
_cell_angle_alpha 105.286(7)
_cell_angle_beta 90.508(6)
_cell_angle_gamma 104.462(7)
_cell_formula_units_Z 2
_cell_length_a 9.0551(7)
_cell_length_b 9.1409(7)
_cell_length_c 11.4606(8)
_cell_measurement_reflns_used 1192
_cell_measurement_temperature 293(2)
_cell_measurement_theta_max 29.57
_cell_measurement_theta_min 3.14
_cell_volume 883.22(12)
_computing_cell_refinement
;
CrysAlisPro, Agilent Technologies,
Version 1.171.36.21 (release 14-08-2012 CrysAlis171 .NET)
(compiled Sep 14 2012,17:21:16)
;
_computing_data_collection
;
CrysAlisPro, Agilent Technologies,
Version 1.171.36.21 (release 14-08-2012 CrysAlis171 .NET)
(compiled Sep 14 2012,17:21:16)
;
_computing_data_reduction
;
CrysAlisPro, Agilent Technologies,
Version 1.171.36.21 (release 14-08-2012 CrysAlis171 .NET)
(compiled Sep 14 2012,17:21:16)
;
_computing_molecular_graphics
;
 Ortep-3 for Windows (Farrugia, 1997)
;
_computing_publication_material
;
 WinGX (Farrugia, 1999)
;
_computing_structure_refinement 'SHELXL-97 (Sheldrick, 1997)'
_computing_structure_solution 'SHELXL-97 (Sheldrick, 1997)'
_diffrn_ambient_temperature 293(2)
_diffrn_detector_area_resol_mean 10.3592
_diffrn_measured_fraction_theta_full 0.995
_diffrn_measured_fraction_theta_max 0.995
_diffrn_measurement_device_type 'Xcalibur, Atlas, Gemini ultra'
_diffrn_measurement_method '\w scans'
_diffrn_radiation_monochromator graphite
_diffrn_radiation_source 'fine-focus sealed tube'
_diffrn_radiation_type MoK\a
_diffrn_radiation_wavelength 0.71073
_diffrn_reflns_av_R_equivalents 0.0325
_diffrn_reflns_av_sigmaI/netI 0.0584
_diffrn_reflns_limit_h_max 10
_diffrn_reflns_limit_h_min -9
_diffrn_reflns_limit_k_max 10
_diffrn_reflns_limit_k_min -9
_diffrn_reflns_limit_l_max 10
_diffrn_reflns_limit_l_min -13
_diffrn_reflns_number 5486
_diffrn_reflns_theta_full 25.10
_diffrn_reflns_theta_max 25.10
_diffrn_reflns_theta_min 3.15
_exptl_absorpt_coefficient_mu 0.796
_exptl_absorpt_correction_T_max 0.8198
_exptl_absorpt_correction_T_min 0.7310
_exptl_absorpt_correction_type multi-scan
_exptl_crystal_colour colorless
_exptl_crystal_density_diffrn 1.463
_exptl_crystal_density_method 'not measured'
_exptl_crystal_description block
_exptl_crystal_F_000 400
_exptl_crystal_size_max 0.42
_exptl_crystal_size_mid 0.32
_exptl_crystal_size_min 0.26
_refine_diff_density_max 0.420
_refine_diff_density_min -0.267
_refine_diff_density_rms 0.068
_refine_ls_extinction_method none
_refine_ls_goodness_of_fit_ref 1.048
_refine_ls_hydrogen_treatment mixed
_refine_ls_matrix_type full
_refine_ls_number_parameters 210
_refine_ls_number_reflns 3127
_refine_ls_number_restraints 2
_refine_ls_restrained_S_all 1.062
_refine_ls_R_factor_all 0.1025
_refine_ls_R_factor_gt 0.0590
_refine_ls_shift/su_max 0.000
_refine_ls_shift/su_mean 0.000
_refine_ls_structure_factor_coef Fsqd
_refine_ls_weighting_details 'calc w=1/[\s^2^(Fo^2^)+(0.0738P)^2^+0.3219P] where P=(Fo^2^+2Fc^2^)/3'
_refine_ls_weighting_scheme calc
_refine_ls_wR_factor_gt 0.1392
_refine_ls_wR_factor_ref 0.1738
_reflns_number_gt 1924
_reflns_number_total 3127
_reflns_threshold_expression >2sigma(I)
_cod_data_source_file c7ra06883b2.cif
_cod_data_source_block comp-1
_cod_depositor_comments
;
The following automatic conversions were performed:

'_symmetry_cell_setting' value 'Triclinic' changed to 'triclinic'
according to
/home/data/users/saulius/crontab/automatic-downloads/rss-feeds/RSC/lib/dictionaries/cif_core.dic
dictionary named 'cif_core.dic' version 2.4.2 from 2011-04-26.

Automatic conversion script
Id: cif_fix_values 4973 2017-02-22 13:04:09Z antanas 
;
_cod_original_cell_volume 883.22(11)
_cod_database_code 7229174

loop_
_symmetry_equiv_pos_as_xyz
'x, y, z'
'-x, -y, -z'

loop_
_atom_site_label
_atom_site_type_symbol
_atom_site_fract_x
_atom_site_fract_y
_atom_site_fract_z
_atom_site_U_iso_or_equiv
_atom_site_adp_type
_atom_site_occupancy
_atom_site_symmetry_multiplicity
_atom_site_calc_flag
_atom_site_refinement_flags
Ti1 Ti 0.85864(9) -0.12084(10) 0.22273(7) 0.0626(3) Uani 1 1 d .
N1 N 0.7522(4) 0.0331(4) 0.1438(3) 0.0608(10) Uani 1 1 d .
C11 C 0.6752(5) 0.1230(5) 0.2194(4) 0.0595(11) Uani 1 1 d .
C12 C 0.6788(5) 0.1193(5) 0.3429(4) 0.0612(12) Uani 1 1 d .
C1 C 0.7565(6) 0.0393(6) 0.0285(5) 0.0741(14) Uani 1 1 d .
H1 H 0.8096 -0.0212 -0.0244 0.089 Uiso 1 1 calc R
C7 C 0.6016(6) 0.2090(6) 0.4253(5) 0.0755(15) Uani 1 1 d .
C8 C 0.6143(7) 0.2069(7) 0.5473(6) 0.0893(18) Uani 1 1 d .
H8 H 0.5656 0.2659 0.6056 0.107 Uiso 1 1 calc R
C4 C 0.5962(6) 0.2181(6) 0.1814(6) 0.0748(14) Uani 1 1 d .
C10 C 0.7694(6) 0.0287(6) 0.4908(5) 0.0752(14) Uani 1 1 d .
H10 H 0.8254 -0.0329 0.5141 0.090 Uiso 1 1 calc R
C9 C 0.6980(7) 0.1182(8) 0.5785(5) 0.097(2) Uani 1 1 d .
H9 H 0.7082 0.1168 0.6589 0.116 Uiso 1 1 calc R
C3 C 0.6023(6) 0.2207(7) 0.0602(6) 0.0900(18) Uani 1 1 d .
H3 H 0.5509 0.2816 0.0309 0.108 Uiso 1 1 calc R
C2 C 0.6824(7) 0.1354(7) -0.0143(6) 0.0883(17) Uani 1 1 d .
H2 H 0.6889 0.1399 -0.0943 0.106 Uiso 1 1 calc R
C6 C 0.5171(7) 0.2994(7) 0.3829(8) 0.097(2) Uani 1 1 d .
H6 H 0.4623 0.3564 0.4370 0.116 Uiso 1 1 calc R
C5 C 0.5145(7) 0.3046(7) 0.2674(8) 0.099(2) Uani 1 1 d .
H5 H 0.4587 0.3655 0.2428 0.119 Uiso 1 1 calc R
Cl1 Cl 0.60094(13) -0.28392(15) 0.19332(11) 0.0722(4) Uani 1 1 d .
Cl2 Cl 1.07789(13) 0.09269(16) 0.26849(12) 0.0774(4) Uani 1 1 d .
O1 O 0.9041(4) -0.2168(5) 0.0754(3) 0.0805(10) Uani 1 1 d .
O2 O 0.9094(4) -0.2249(4) 0.3198(3) 0.0811(10) Uani 1 1 d U
N2 N 0.7603(4) 0.0284(5) 0.3747(3) 0.0632(10) Uani 1 1 d .
C15 C 0.8767(9) -0.3439(9) 0.3807(8) 0.135(3) Uani 1 1 d DU
H15A H 0.9115 -0.2969 0.4657 0.162 Uiso 1 1 calc R
H15B H 0.7667 -0.3863 0.3756 0.162 Uiso 1 1 calc R
C13 C 0.9057(9) -0.3381(11) -0.0101(10) 0.169(4) Uani 1 1 d .
H13A H 0.9489 -0.4037 0.0270 0.203 Uiso 1 1 calc R
H13B H 0.9801 -0.3016 -0.0634 0.203 Uiso 1 1 calc R
C14 C 0.7851(9) -0.4350(11) -0.0828(8) 0.167(4) Uani 1 1 d .
H14A H 0.7241 -0.5022 -0.0397 0.251 Uiso 1 1 calc R
H14B H 0.8197 -0.4979 -0.1526 0.251 Uiso 1 1 calc R
H14C H 0.7247 -0.3746 -0.1083 0.251 Uiso 1 1 calc R
C16 C 0.9418(10) -0.4644(10) 0.3365(11) 0.178(4) Uani 1 1 d D
H16A H 0.9027 -0.5167 0.2539 0.267 Uiso 1 1 calc R
H16B H 0.9177 -0.5376 0.3846 0.267 Uiso 1 1 calc R
H16C H 1.0507 -0.4239 0.3400 0.267 Uiso 1 1 calc R

loop_
_atom_site_aniso_label
_atom_site_aniso_U_11
_atom_site_aniso_U_22
_atom_site_aniso_U_33
_atom_site_aniso_U_23
_atom_site_aniso_U_13
_atom_site_aniso_U_12
Ti1 0.0570(5) 0.0749(6) 0.0545(6) 0.0251(4) 0.0002(4) 0.0073(4)
N1 0.061(2) 0.070(2) 0.045(2) 0.0204(19) -0.0041(17) 0.0014(18)
C11 0.053(2) 0.059(3) 0.060(3) 0.020(2) -0.004(2) -0.001(2)
C12 0.054(3) 0.062(3) 0.054(3) 0.013(2) 0.004(2) -0.005(2)
C1 0.075(3) 0.087(4) 0.054(3) 0.030(3) -0.005(2) 0.000(3)
C7 0.068(3) 0.069(3) 0.074(4) 0.011(3) 0.010(3) 0.000(3)
C8 0.080(4) 0.085(4) 0.075(4) -0.002(3) 0.020(3) -0.004(3)
C4 0.067(3) 0.065(3) 0.087(4) 0.029(3) -0.010(3) 0.000(2)
C10 0.072(3) 0.091(4) 0.051(3) 0.027(3) -0.001(2) -0.009(3)
C9 0.096(4) 0.110(5) 0.049(3) 0.010(3) 0.009(3) -0.024(4)
C3 0.081(4) 0.086(4) 0.107(5) 0.050(4) -0.017(3) 0.006(3)
C2 0.087(4) 0.103(5) 0.072(4) 0.052(4) -0.016(3) -0.009(3)
C6 0.084(4) 0.073(4) 0.120(6) 0.010(4) 0.023(4) 0.012(3)
C5 0.083(4) 0.071(4) 0.141(6) 0.029(4) -0.011(4) 0.014(3)
Cl1 0.0651(7) 0.0811(9) 0.0618(8) 0.0255(6) 0.0001(5) -0.0023(6)
Cl2 0.0651(7) 0.0945(10) 0.0636(8) 0.0327(7) -0.0034(6) -0.0064(6)
O1 0.076(2) 0.088(3) 0.066(2) 0.018(2) 0.0056(17) 0.0049(18)
O2 0.068(2) 0.089(2) 0.092(3) 0.047(2) -0.0062(18) 0.0107(17)
N2 0.060(2) 0.077(3) 0.046(2) 0.023(2) 0.0009(17) 0.0008(19)
C15 0.134(6) 0.106(6) 0.186(8) 0.093(5) 0.008(6) 0.014(5)
C13 0.105(6) 0.140(7) 0.221(11) -0.019(8) -0.004(6) 0.027(5)
C14 0.107(6) 0.186(9) 0.156(8) -0.015(7) -0.008(5) 0.010(6)
C16 0.127(6) 0.106(6) 0.302(14) 0.079(8) -0.018(7) 0.011(5)

loop_
_atom_type_symbol
_atom_type_description
_atom_type_scat_dispersion_real
_atom_type_scat_dispersion_imag
_atom_type_scat_source
C C 0.0033 0.0016 'International Tables Vol C Tables 4.2.6.8 and 6.1.1.4'
H H 0.0000 0.0000 'International Tables Vol C Tables 4.2.6.8 and 6.1.1.4'
N N 0.0061 0.0033 'International Tables Vol C Tables 4.2.6.8 and 6.1.1.4'
O O 0.0106 0.0060 'International Tables Vol C Tables 4.2.6.8 and 6.1.1.4'
S S 0.1246 0.1234 'International Tables Vol C Tables 4.2.6.8 and 6.1.1.4'
Ti Ti 0.2776 0.4457 'International Tables Vol C Tables 4.2.6.8 and 6.1.1.4'
Cl Cl 0.1484 0.1585 'International Tables Vol C Tables 4.2.6.8 and 6.1.1.4'

loop_
_geom_angle_atom_site_label_1
_geom_angle_atom_site_label_2
_geom_angle_atom_site_label_3
_geom_angle
O2 Ti1 O1 105.02(18)
O2 Ti1 N1 163.24(16)
O1 Ti1 N1 90.75(16)
O2 Ti1 N2 91.45(16)
O1 Ti1 N2 162.83(17)
N1 Ti1 N2 72.41(15)
O2 Ti1 Cl2 97.96(11)
O1 Ti1 Cl2 97.20(11)
N1 Ti1 Cl2 85.42(10)
N2 Ti1 Cl2 85.07(10)
O2 Ti1 Cl1 90.49(11)
O1 Ti1 Cl1 92.91(11)
N1 Ti1 Cl1 82.93(10)
N2 Ti1 Cl1 81.92(10)
Cl2 Ti1 Cl1 164.66(6)
C1 N1 C11 118.3(4)
C1 N1 Ti1 125.1(4)
C11 N1 Ti1 116.6(3)
N1 C11 C4 123.0(5)
N1 C11 C12 116.9(4)
C4 C11 C12 120.1(5)
N2 C12 C7 122.9(5)
N2 C12 C11 117.4(4)
C7 C12 C11 119.7(5)
N1 C1 C2 121.3(5)
N1 C1 H1 119.3
C2 C1 H1 119.3
C12 C7 C8 117.6(6)
C12 C7 C6 118.9(6)
C8 C7 C6 123.6(6)
C9 C8 C7 119.0(6)
C9 C8 H8 120.5
C7 C8 H8 120.5
C3 C4 C11 117.0(5)
C3 C4 C5 124.3(6)
C11 C4 C5 118.6(6)
N2 C10 C9 122.2(6)
N2 C10 H10 118.9
C9 C10 H10 118.9
C8 C9 C10 120.3(6)
C8 C9 H9 119.8
C10 C9 H9 119.8
C2 C3 C4 120.2(6)
C2 C3 H3 119.9
C4 C3 H3 119.9
C3 C2 C1 120.1(6)
C3 C2 H2 120.0
C1 C2 H2 120.0
C5 C6 C7 121.7(6)
C5 C6 H6 119.2
C7 C6 H6 119.2
C6 C5 C4 121.0(6)
C6 C5 H5 119.5
C4 C5 H5 119.5
C13 O1 Ti1 153.0(6)
C15 O2 Ti1 152.8(4)
C10 N2 C12 117.9(4)
C10 N2 Ti1 125.7(4)
C12 N2 Ti1 116.3(3)
C16 C15 O2 114.6(8)
C16 C15 H15A 108.6
O2 C15 H15A 108.6
C16 C15 H15B 108.6
O2 C15 H15B 108.6
H15A C15 H15B 107.6
O1 C13 C14 126.0(8)
O1 C13 H13A 105.8
C14 C13 H13A 105.8
O1 C13 H13B 105.8
C14 C13 H13B 105.8
H13A C13 H13B 106.2
C13 C14 H14A 109.5
C13 C14 H14B 109.5
H14A C14 H14B 109.5
C13 C14 H14C 109.5
H14A C14 H14C 109.5
H14B C14 H14C 109.5
C15 C16 H16A 109.5
C15 C16 H16B 109.5
H16A C16 H16B 109.5
C15 C16 H16C 109.5
H16A C16 H16C 109.5
H16B C16 H16C 109.5

loop_
_geom_bond_atom_site_label_1
_geom_bond_atom_site_label_2
_geom_bond_distance
Ti1 O2 1.766(3)
Ti1 O1 1.789(4)
Ti1 N1 2.249(4)
Ti1 N2 2.251(4)
Ti1 Cl2 2.3522(14)
Ti1 Cl1 2.4010(13)
N1 C1 1.337(6)
N1 C11 1.355(6)
C11 C4 1.400(7)
C11 C12 1.425(7)
C12 N2 1.352(6)
C12 C7 1.394(7)
C1 C2 1.407(8)
C1 H1 0.9300
C7 C8 1.408(8)
C7 C6 1.423(9)
C8 C9 1.347(9)
C8 H8 0.9300
C4 C3 1.398(8)
C4 C5 1.427(8)
C10 N2 1.332(6)
C10 C9 1.393(8)
C10 H10 0.9300
C9 H9 0.9300
C3 C2 1.344(8)
C3 H3 0.9300
C2 H2 0.9300
C6 C5 1.337(9)
C6 H6 0.9300
C5 H5 0.9300
O1 C13 1.275(8)
O2 C15 1.415(7)
C15 C16 1.360(9)
C15 H15A 0.9700
C15 H15B 0.9700
C13 C14 1.335(10)
C13 H13A 0.9700
C13 H13B 0.9700
C14 H14A 0.9600
C14 H14B 0.9600
C14 H14C 0.9600
C16 H16A 0.9600
C16 H16B 0.9600
C16 H16C 0.9600

loop_
_geom_torsion_atom_site_label_1
_geom_torsion_atom_site_label_2
_geom_torsion_atom_site_label_3
_geom_torsion_atom_site_label_4
_geom_torsion
O2 Ti1 N1 C1 -167.5(5)
O1 Ti1 N1 C1 -7.1(4)
N2 Ti1 N1 C1 176.3(4)
Cl2 Ti1 N1 C1 90.0(3)
Cl1 Ti1 N1 C1 -100.0(3)
O2 Ti1 N1 C11 10.9(6)
O1 Ti1 N1 C11 171.2(3)
N2 Ti1 N1 C11 -5.3(3)
Cl2 Ti1 N1 C11 -91.6(3)
Cl1 Ti1 N1 C11 78.4(3)
C1 N1 C11 C4 2.0(6)
Ti1 N1 C11 C4 -176.5(3)
C1 N1 C11 C12 -177.1(4)
Ti1 N1 C11 C12 4.4(5)
N1 C11 C12 N2 0.9(6)
C4 C11 C12 N2 -178.3(4)
N1 C11 C12 C7 -179.9(4)
C4 C11 C12 C7 1.0(6)
C11 N1 C1 C2 -0.4(7)
Ti1 N1 C1 C2 177.9(3)
N2 C12 C7 C8 2.0(7)
C11 C12 C7 C8 -177.2(4)
N2 C12 C7 C6 -179.2(4)
C11 C12 C7 C6 1.6(7)
C12 C7 C8 C9 -0.7(8)
C6 C7 C8 C9 -179.5(5)
N1 C11 C4 C3 -1.6(7)
C12 C11 C4 C3 177.6(4)
N1 C11 C4 C5 178.1(4)
C12 C11 C4 C5 -2.8(7)
C7 C8 C9 C10 -0.7(8)
N2 C10 C9 C8 1.0(8)
C11 C4 C3 C2 -0.5(8)
C5 C4 C3 C2 179.9(5)
C4 C3 C2 C1 2.0(8)
N1 C1 C2 C3 -1.5(8)
C12 C7 C6 C5 -2.3(8)
C8 C7 C6 C5 176.4(5)
C7 C6 C5 C4 0.4(9)
C3 C4 C5 C6 -178.3(5)
C11 C4 C5 C6 2.2(8)
O2 Ti1 O1 C13 44.2(11)
N1 Ti1 O1 C13 -130.0(11)
N2 Ti1 O1 C13 -118.9(11)
Cl2 Ti1 O1 C13 144.5(11)
Cl1 Ti1 O1 C13 -47.1(11)
O1 Ti1 O2 C15 -92.3(10)
N1 Ti1 O2 C15 67.3(12)
N2 Ti1 O2 C15 82.7(10)
Cl2 Ti1 O2 C15 168.0(10)
Cl1 Ti1 O2 C15 0.8(10)
C9 C10 N2 C12 0.2(7)
C9 C10 N2 Ti1 -176.3(3)
C7 C12 N2 C10 -1.8(6)
C11 C12 N2 C10 177.5(4)
C7 C12 N2 Ti1 175.1(3)
C11 C12 N2 Ti1 -5.7(5)
O2 Ti1 N2 C10 7.0(4)
O1 Ti1 N2 C10 170.7(5)
N1 Ti1 N2 C10 -177.7(4)
Cl2 Ti1 N2 C10 -90.9(3)
Cl1 Ti1 N2 C10 97.2(4)
O2 Ti1 N2 C12 -169.6(3)
O1 Ti1 N2 C12 -5.9(7)
N1 Ti1 N2 C12 5.8(3)
Cl2 Ti1 N2 C12 92.5(3)
Cl1 Ti1 N2 C12 -79.3(3)
Ti1 O2 C15 C16 108.9(10)
Ti1 O1 C13 C14 72.2(18)
